data_2209912
loop_
_publ_author_name
'Ye-Fei Nan'
'Yu-Ping Wei'
'Xiao-Xiao Li'
'Chang-Hua Hua'
'Liang-Dong Sun'

_publ_section_title
;
 Diethyl diprop-2-ynylmalonate
;
_journal_coeditor_code KP2029
_journal_issue 8
_journal_name_full 'Acta Crystallographica Section E'
_journal_page_first o3233
_journal_page_last o3234
_journal_paper_doi 10.1107/S1600536806025505
_journal_volume 62
_journal_year 2006
_chemical_formula_iupac 'C13 H16 O4'
_chemical_formula_moiety 'C13 H16 O4'
_chemical_formula_sum 'C13 H16 O4'
_chemical_formula_weight 236.26
_chemical_melting_point 315
_chemical_name_systematic
;
Diethyl diprop-2-ynylmalonate
;
_space_group_IT_number 33
_symmetry_cell_setting orthorhombic
_symmetry_space_group_name_Hall 'P 2c -2n'
_symmetry_space_group_name_H-M 'P n a 21'
_atom_sites_solution_hydrogens geom
_atom_sites_solution_primary direct
_atom_sites_solution_secondary difmap
_cell_angle_alpha 90.00
_cell_angle_beta 90.00
_cell_angle_gamma 90.00
_cell_formula_units_Z 4
_cell_length_a 17.695(4)
_cell_length_b 8.3610(9)
_cell_length_c 8.8050(12)
_cell_measurement_reflns_used 817
_cell_measurement_temperature 133(2)
_cell_measurement_theta_max 27.9
_cell_measurement_theta_min 2.6
_cell_volume 1302.7(4)
_computing_cell_refinement CrystalClear
_computing_data_collection 'CrystalClear (Molecular Structure Corporation & Rigaku, 1999)'
_computing_data_reduction 'CrystalStructure (Rigaku/MSC, 2005)'
_computing_molecular_graphics 'SHELXTL (Bruker, 1997)'
_computing_publication_material CrystalStructure
_computing_structure_refinement 'SHELXL97 (Sheldrick, 1997)'
_computing_structure_solution 'SHELXS97 (Sheldrick, 1997)'
_diffrn_ambient_temperature 133(2)
_diffrn_detector_area_resol_mean 7.31
_diffrn_measured_fraction_theta_full 0.989
_diffrn_measured_fraction_theta_max 0.989
_diffrn_measurement_device_type 'Rigaku Saturn'
_diffrn_measurement_method \w
_diffrn_radiation_monochromator graphite
_diffrn_radiation_source 'fine-focus sealed tube'
_diffrn_radiation_type MoK\a
_diffrn_radiation_wavelength 0.71070
_diffrn_reflns_av_R_equivalents 0.0547
_diffrn_reflns_av_sigmaI/netI 0.0398
_diffrn_reflns_limit_h_max 22
_diffrn_reflns_limit_h_min -13
_diffrn_reflns_limit_k_max 10
_diffrn_reflns_limit_k_min -6
_diffrn_reflns_limit_l_max 11
_diffrn_reflns_limit_l_min -11
_diffrn_reflns_number 5303
_diffrn_reflns_theta_full 25.00
_diffrn_reflns_theta_max 27.46
_diffrn_reflns_theta_min 3.55
_diffrn_standards_decay_% 0
_diffrn_standards_interval_count 0
_diffrn_standards_interval_time 0
_diffrn_standards_number 0
_exptl_absorpt_coefficient_mu 0.089
_exptl_absorpt_correction_T_max 0.9877
_exptl_absorpt_correction_T_min 0.9790
_exptl_absorpt_correction_type multi-scan
_exptl_absorpt_process_details '(Jacobson, 1998)'
_exptl_crystal_colour colourless
_exptl_crystal_density_diffrn 1.205
_exptl_crystal_density_method 'not measured'
_exptl_crystal_description block
_exptl_crystal_F_000 504
_exptl_crystal_size_max 0.24
_exptl_crystal_size_mid 0.16
_exptl_crystal_size_min 0.14
_refine_diff_density_max 0.215
_refine_diff_density_min -0.200
_refine_ls_extinction_method none
_refine_ls_goodness_of_fit_ref 1.015
_refine_ls_hydrogen_treatment constr
_refine_ls_matrix_type full
_refine_ls_number_parameters 155
_refine_ls_number_reflns 1572
_refine_ls_number_restraints 1
_refine_ls_restrained_S_all 1.014
_refine_ls_R_factor_all 0.0399
_refine_ls_R_factor_gt 0.0370
_refine_ls_shift/su_max 0.000
_refine_ls_shift/su_mean 0.000
_refine_ls_structure_factor_coef Fsqd
_refine_ls_weighting_details 'calc w=1/[\s^2^(Fo^2^)+(0.0632P)^2^] where P=(Fo^2^+2Fc^2^)/3'
_refine_ls_weighting_scheme calc
_refine_ls_wR_factor_gt 0.0915
_refine_ls_wR_factor_ref 0.0944
_reflns_number_gt 1448
_reflns_number_total 1572
_reflns_threshold_expression I>2\s(I)
_cod_data_source_file kp2029.cif
_cod_data_source_block I
_cod_database_code 2209912
_cod_database_fobs_code 2209912

loop_
_symmetry_equiv_pos_as_xyz
'x, y, z'
'-x+1/2, y+1/2, z+1/2'
'x+1/2, -y+1/2, z'
'-x, -y, z+1/2'

loop_
_atom_site_type_symbol
_atom_site_label
_atom_site_fract_x
_atom_site_fract_y
_atom_site_fract_z
_atom_site_U_iso_or_equiv
_atom_site_adp_type
_atom_site_calc_flag
_atom_site_refinement_flags
_atom_site_occupancy
O O1 0.08033(7) 0.00132(15) 0.35396(18) 0.0289(3) Uani d . 1
O O2 0.02397(8) 0.23783(14) 0.31109(17) 0.0279(3) Uani d . 1
O O3 0.09666(8) 0.49233(15) 0.56102(18) 0.0273(3) Uani d . 1
O O4 0.06475(8) 0.25758(15) 0.66800(17) 0.0267(3) Uani d . 1
C C1 0.13896(11) 0.2449(2) 0.4464(2) 0.0207(4) Uani d . 1
C C2 0.17897(10) 0.3577(2) 0.3328(2) 0.0239(4) Uani d . 1
H H2A 0.1406 0.4270 0.2841 0.029 Uiso calc R 1
H H2B 0.2143 0.4276 0.3894 0.029 Uiso calc R 1
C C3 0.22084(11) 0.2734(2) 0.2150(2) 0.0254(4) Uani d . 1
C C4 0.25742(13) 0.2058(3) 0.1220(2) 0.0334(5) Uani d . 1
H H4 0.2867 0.1517 0.0475 0.040 Uiso calc R 1
C C5 0.19491(10) 0.1291(2) 0.5232(2) 0.0234(4) Uani d . 1
H H5A 0.1663 0.0496 0.5834 0.028 Uiso calc R 1
H H5B 0.2234 0.0706 0.4440 0.028 Uiso calc R 1
C C6 0.24818(11) 0.2120(2) 0.6227(2) 0.0260(4) Uani d . 1
C C7 0.29119(12) 0.2808(2) 0.7032(3) 0.0326(5) Uani d . 1
H H7 0.3256 0.3358 0.7675 0.039 Uiso calc R 1
C C8 0.07870(9) 0.1446(2) 0.3650(2) 0.0210(4) Uani d . 1
C C9 -0.04209(11) 0.1554(3) 0.2478(3) 0.0306(5) Uani d . 1
H H9A -0.0254 0.0614 0.1881 0.037 Uiso calc R 1
H H9B -0.0698 0.2284 0.1791 0.037 Uiso calc R 1
C C10 -0.09288(11) 0.1024(3) 0.3735(3) 0.0375(5) Uani d . 1
H H10A -0.1370 0.0478 0.3308 0.045 Uiso calc R 1
H H10B -0.1095 0.1958 0.4319 0.045 Uiso calc R 1
H H10C -0.0654 0.0289 0.4404 0.045 Uiso calc R 1
C C11 0.09825(10) 0.3483(2) 0.5639(2) 0.0213(4) Uani d . 1
C C12 0.02665(12) 0.3418(2) 0.7917(2) 0.0294(4) Uani d . 1
H H12A -0.0118 0.2709 0.8379 0.035 Uiso calc R 1
H H12B 0.0006 0.4374 0.7511 0.035 Uiso calc R 1
C C13 0.08266(14) 0.3918(3) 0.9106(3) 0.0422(6) Uani d . 1
H H13A 0.0563 0.4476 0.9928 0.051 Uiso calc R 1
H H13B 0.1202 0.4634 0.8651 0.051 Uiso calc R 1
H H13C 0.1081 0.2969 0.9514 0.051 Uiso calc R 1

loop_
_atom_site_aniso_label
_atom_site_aniso_U_11
_atom_site_aniso_U_22
_atom_site_aniso_U_33
_atom_site_aniso_U_12
_atom_site_aniso_U_13
_atom_site_aniso_U_23
O1 0.0224(6) 0.0195(6) 0.0449(8) -0.0003(5) -0.0012(7) -0.0064(6)
O2 0.0267(7) 0.0215(6) 0.0356(7) -0.0007(5) -0.0088(6) -0.0005(6)
O3 0.0280(6) 0.0178(6) 0.0359(7) -0.0004(5) 0.0046(6) -0.0025(6)
O4 0.0287(7) 0.0217(6) 0.0296(7) -0.0017(5) 0.0072(6) -0.0016(6)
C1 0.0194(8) 0.0168(7) 0.0260(9) -0.0006(7) 0.0010(8) -0.0016(7)
C2 0.0234(9) 0.0184(8) 0.0299(10) -0.0011(7) 0.0032(8) -0.0001(7)
C3 0.0244(9) 0.0231(9) 0.0288(10) -0.0039(7) -0.0010(8) 0.0034(8)
C4 0.0356(11) 0.0284(10) 0.0361(11) -0.0003(9) 0.0082(10) -0.0042(9)
C5 0.0206(8) 0.0197(8) 0.0300(10) 0.0015(7) -0.0007(7) -0.0001(7)
C6 0.0228(9) 0.0232(9) 0.0319(10) 0.0022(7) -0.0002(8) 0.0026(8)
C7 0.0288(10) 0.0310(10) 0.0381(12) -0.0015(8) -0.0054(9) -0.0017(9)
C8 0.0193(8) 0.0202(8) 0.0236(9) -0.0007(7) 0.0022(7) -0.0006(7)
C9 0.0256(10) 0.0314(10) 0.0346(10) -0.0003(8) -0.0114(8) -0.0028(9)
C10 0.0240(9) 0.0448(12) 0.0439(12) -0.0008(9) -0.0010(9) -0.0077(11)
C11 0.0175(8) 0.0211(8) 0.0254(9) -0.0018(7) -0.0024(7) -0.0006(8)
C12 0.0273(9) 0.0291(9) 0.0316(10) 0.0014(8) 0.0089(8) -0.0014(9)
C13 0.0427(12) 0.0512(14) 0.0328(12) 0.0108(11) -0.0003(10) -0.0087(10)

loop_
_atom_type_symbol
_atom_type_description
_atom_type_scat_dispersion_real
_atom_type_scat_dispersion_imag
_atom_type_scat_source
C C 0.0033 0.0000 'International Tables Vol C Tables 4.2.6.8 and 6.1.1.4'
H H 0.0000 0.0000 'International Tables Vol C Tables 4.2.6.8 and 6.1.1.4'
O O 0.0106 0.0000 'International Tables Vol C Tables 4.2.6.8 and 6.1.1.4'

loop_
_geom_angle_atom_site_label_1
_geom_angle_atom_site_label_2
_geom_angle_atom_site_label_3
_geom_angle
_geom_angle_publ_flag
C8 O2 C9 116.11(14) ?
C11 O4 C12 116.40(14) ?
C11 C1 C8 107.32(14) ?
C11 C1 C5 111.14(15) yes
C8 C1 C5 107.94(14) ?
C11 C1 C2 107.98(13) yes
C8 C1 C2 110.47(16) ?
C5 C1 C2 111.90(15) yes
C3 C2 C1 113.47(14) yes
C3 C2 H2A 108.9 ?
C1 C2 H2A 108.9 ?
C3 C2 H2B 108.9 ?
C1 C2 H2B 108.9 ?
H2A C2 H2B 107.7 ?
C4 C3 C2 177.5(2) ?
C3 C4 H4 180.0 yes
C6 C5 C1 112.29(15) ?
C6 C5 H5A 109.1 ?
C1 C5 H5A 109.1 ?
C6 C5 H5B 109.1 ?
C1 C5 H5B 109.1 ?
H5A C5 H5B 107.9 ?
C7 C6 C5 179.4(2) ?
C6 C7 H7 180.0 ?
O1 C8 O2 124.90(16) ?
O1 C8 C1 124.45(16) ?
O2 C8 C1 110.63(14) ?
O2 C9 C10 109.71(17) ?
O2 C9 H9A 109.7 ?
C10 C9 H9A 109.7 ?
O2 C9 H9B 109.7 ?
C10 C9 H9B 109.7 ?
H9A C9 H9B 108.2 ?
C9 C10 H10A 109.5 ?
C9 C10 H10B 109.5 ?
H10A C10 H10B 109.5 ?
C9 C10 H10C 109.5 ?
H10A C10 H10C 109.5 ?
H10B C10 H10C 109.5 ?
O3 C11 O4 125.10(17) ?
O3 C11 C1 124.17(17) ?
O4 C11 C1 110.73(14) ?
O4 C12 C13 110.44(16) ?
O4 C12 H12A 109.6 ?
C13 C12 H12A 109.6 ?
O4 C12 H12B 109.6 ?
C13 C12 H12B 109.6 ?
H12A C12 H12B 108.1 ?
C12 C13 H13A 109.5 ?
C12 C13 H13B 109.5 ?
H13A C13 H13B 109.5 ?
C12 C13 H13C 109.5 ?
H13A C13 H13C 109.5 ?
H13B C13 H13C 109.5 ?

loop_
_geom_bond_atom_site_label_1
_geom_bond_atom_site_label_2
_geom_bond_distance
_geom_bond_publ_flag
O1 C8 1.202(2) ?
O2 C8 1.331(2) ?
O2 C9 1.467(2) ?
O3 C11 1.205(2) yes
O4 C11 1.329(2) yes
O4 C12 1.462(2) ?
C1 C11 1.529(3) yes
C1 C8 1.534(2) ?
C1 C5 1.541(2) ?
C1 C2 1.546(2) yes
C2 C3 1.457(3) yes
C2 H2A 0.9900 ?
C2 H2B 0.9900 ?
C3 C4 1.187(3) ?
C4 H4 0.9500 ?
C5 C6 1.462(3) ?
C5 H5A 0.9900 ?
C5 H5B 0.9900 ?
C6 C7 1.188(3) ?
C7 H7 0.9500 ?
C9 C10 1.493(3) ?
C9 H9A 0.9900 ?
C9 H9B 0.9900 ?
C10 H10A 0.9800 ?
C10 H10B 0.9800 ?
C10 H10C 0.9800 ?
C12 C13 1.501(3) ?
C12 H12A 0.9900 ?
C12 H12B 0.9900 ?
C13 H13A 0.9800 ?
C13 H13B 0.9800 ?
C13 H13C 0.9800 ?

loop_
_geom_hbond_atom_site_label_D
_geom_hbond_atom_site_label_H
_geom_hbond_atom_site_label_A
_geom_hbond_site_symmetry_A
_geom_hbond_distance_DH
_geom_hbond_distance_HA
_geom_hbond_distance_DA
_geom_hbond_angle_DHA
_geom_hbond_publ_flag
C4 H4 O3 2_544 0.95 2.46 3.184(3) 133.0 yes
C7 H7 O1 2 0.95 2.29 3.214(2) 162.6 yes
C9 H9B O3 4_564 0.99 2.60 3.509(3) 152.7 yes
C12 H12A O1 4 0.99 2.58 3.480(2) 150.8 yes

loop_
_geom_torsion_atom_site_label_1
_geom_torsion_atom_site_label_2
_geom_torsion_atom_site_label_3
_geom_torsion_atom_site_label_4
_geom_torsion
C11 C1 C2 C3 179.37(15)
C8 C1 C2 C3 -63.5(2)
C5 C1 C2 C3 56.8(2)
C1 C2 C3 C4 -101(5)
C11 C1 C5 C6 -54.03(19)
C8 C1 C5 C6 -171.46(15)
C2 C1 C5 C6 66.8(2)
C1 C5 C6 C7 -0E1(2)
C9 O2 C8 O1 6.4(3)
C9 O2 C8 C1 -172.44(16)
C11 C1 C8 O1 -125.85(19)
C5 C1 C8 O1 -6.0(3)
C2 C1 C8 O1 116.7(2)
C11 C1 C8 O2 53.02(19)
C5 C1 C8 O2 172.89(15)
C2 C1 C8 O2 -64.47(18)
C8 O2 C9 C10 79.9(2)
C12 O4 C11 O3 -3.3(3)
C12 O4 C11 C1 177.17(15)
C8 C1 C11 O3 -116.5(2)
C5 C1 C11 O3 125.65(19)
C2 C1 C11 O3 2.6(2)
C8 C1 C11 O4 62.99(18)
C5 C1 C11 O4 -54.83(19)
C2 C1 C11 O4 -177.91(14)
C11 O4 C12 C13 -81.2(2)

loop_
_cod_related_entry_id
_cod_related_entry_database
_cod_related_entry_code
1 ChemSpider 202006
